data_4344630
loop_
_publ_author_name
'Kim, Jee Eon'
'Bogart, Justin A.'
'Carroll, Patrick J.'
'Schelter, Eric J.'

_publ_section_title
;
 Rare Earth Metal Complexes of Bidentate Nitroxide Ligands: Synthesis and
 Electrochemistry.
;
_journal_issue 2
_journal_name_full 'Inorganic chemistry'
_journal_page_first 775
_journal_page_last 784
_journal_paper_doi 10.1021/acs.inorgchem.5b02236
_journal_volume 55
_journal_year 2016
_chemical_formula_sum 'C53 H62 Cl2 N4 O4 Tb'
_chemical_formula_weight 1048.89
_space_group_IT_number 14
_symmetry_cell_setting monoclinic
_symmetry_Int_Tables_number 14
_symmetry_space_group_name_Hall '-P 2yn'
_symmetry_space_group_name_H-M 'P 1 21/n 1'
_atom_sites_solution_hydrogens geom
_atom_sites_solution_primary direct
_audit_creation_method SHELXL-97
_cell_angle_alpha 90.00
_cell_angle_beta 92.092(2)
_cell_angle_gamma 90.00
_cell_formula_units_Z 4
_cell_length_a 11.4328(4)
_cell_length_b 18.0611(6)
_cell_length_c 23.3466(9)
_cell_measurement_temperature 100(1)
_cell_volume 4817.6(3)
_computing_data_collection 'Bruker APEX2'
_computing_data_reduction 'Bruker SAINT'
_computing_structure_refinement 'SHELXL-97 (Sheldrick, 2008)'
_computing_structure_solution 'SHELXS-97 (Sheldrick, 2008)'
_diffrn_ambient_temperature 100(1)
_diffrn_measured_fraction_theta_full 0.998
_diffrn_measured_fraction_theta_max 0.998
_diffrn_measurement_device 'CCD Area Detector'
_diffrn_measurement_device_type 'Bruker APEXII'
_diffrn_measurement_method 'phi and omega scans'
_diffrn_radiation_monochromator graphite
_diffrn_radiation_source 'sealed tube'
_diffrn_radiation_type MoK\a
_diffrn_radiation_wavelength 0.71073
_diffrn_reflns_av_R_equivalents 0.0858
_diffrn_reflns_av_sigmaI/netI 0.0629
_diffrn_reflns_limit_h_max 14
_diffrn_reflns_limit_h_min -14
_diffrn_reflns_limit_k_max 23
_diffrn_reflns_limit_k_min -23
_diffrn_reflns_limit_l_max 30
_diffrn_reflns_limit_l_min -30
_diffrn_reflns_number 82476
_diffrn_reflns_theta_full 27.56
_diffrn_reflns_theta_max 27.56
_diffrn_reflns_theta_min 1.43
_exptl_absorpt_coefficient_mu 1.628
_exptl_absorpt_correction_T_max 0.7456
_exptl_absorpt_correction_T_min 0.6451
_exptl_absorpt_correction_type multi-scan
_exptl_absorpt_process_details '(SADABS; Sheldrick, 2007)'
_exptl_crystal_density_diffrn 1.446
_exptl_crystal_density_method 'not measured'
_exptl_crystal_description plate
_exptl_crystal_F_000 2156
_exptl_crystal_size_max 0.25
_exptl_crystal_size_mid 0.25
_exptl_crystal_size_min 0.10
_refine_diff_density_max 5.753
_refine_diff_density_min -1.661
_refine_diff_density_rms 0.191
_refine_ls_extinction_method none
_refine_ls_goodness_of_fit_ref 1.135
_refine_ls_hydrogen_treatment constr
_refine_ls_matrix_type full
_refine_ls_number_parameters 590
_refine_ls_number_reflns 11096
_refine_ls_number_restraints 0
_refine_ls_restrained_S_all 1.135
_refine_ls_R_factor_all 0.0978
_refine_ls_R_factor_gt 0.0656
_refine_ls_shift/su_max 0.001
_refine_ls_shift/su_mean 0.000
_refine_ls_structure_factor_coef Fsqd
_refine_ls_weighting_details 'calc w=1/[\s^2^(Fo^2^)+(0.0244P)^2^+77.9651P] where P=(Fo^2^+2Fc^2^)/3'
_refine_ls_weighting_scheme calc
_refine_ls_wR_factor_gt 0.1483
_refine_ls_wR_factor_ref 0.1635
_reflns_number_gt 8159
_reflns_number_total 11096
_reflns_threshold_expression >2sigma(I)
_cod_data_source_file ic5b02236_si_002.cif
_cod_data_source_block CMPD3(UP4721)
_cod_depositor_comments
;
The following automatic conversions were performed:
'_atom_site_symetry_multiplicity' tag replaced with
'_atom_site_symmetry_multiplicity' tag as specified in the
replacement file
'/usr/data/users/saulius/crontab/automatic-downloads/current/ACS/lib/lists/replacement-tags.lst'.

Automatic conversion script
Id: cif_correct_tags 4268 2015-11-12 08:31:59Z antanas 
;
_cod_original_sg_symbol_H-M 'P 21/n     '
_cod_database_code 4344630

loop_
_symmetry_equiv_pos_as_xyz
'x, y, z'
'-x+1/2, y+1/2, -z+1/2'
'-x, -y, -z'
'x-1/2, -y-1/2, z-1/2'

loop_
_atom_site_label
_atom_site_type_symbol
_atom_site_fract_x
_atom_site_fract_y
_atom_site_fract_z
_atom_site_U_iso_or_equiv
_atom_site_adp_type
_atom_site_occupancy
_atom_site_symmetry_multiplicity
_atom_site_calc_flag
_atom_site_refinement_flags
Tb1 Tb 0.60565(3) 0.315978(19) 0.446289(15) 0.01388(10) Uani 1 1 d .
O1 O 0.6457(4) 0.3076(3) 0.5366(2) 0.0157(10) Uani 1 1 d .
O2 O 0.4249(4) 0.2996(3) 0.4128(2) 0.0142(10) Uani 1 1 d .
O3 O 0.6442(4) 0.4281(3) 0.4199(2) 0.0170(10) Uani 1 1 d .
O4 O 0.6909(5) 0.2101(3) 0.4065(2) 0.0211(11) Uani 1 1 d .
N1 N 0.7712(5) 0.3153(3) 0.5317(2) 0.0140(11) Uani 1 1 d .
N2 N 0.4059(5) 0.2761(3) 0.4708(2) 0.0116(11) Uani 1 1 d .
N3 N 0.6611(5) 0.4008(3) 0.3629(2) 0.0133(12) Uani 1 1 d .
N4 N 0.6840(5) 0.1541(4) 0.3725(3) 0.0181(13) Uani 1 1 d .
C1 C 0.8315(6) 0.2461(4) 0.5417(3) 0.0157(14) Uani 1 1 d .
C2 C 0.9456(6) 0.2418(4) 0.5221(3) 0.0192(15) Uani 1 1 d .
H2 H 0.9746 0.2811 0.5012 0.026 Uiso 1 1 calc R
C3 C 1.0158(6) 0.1816(4) 0.5326(3) 0.0187(14) Uani 1 1 d .
H3 H 1.0920 0.1811 0.5200 0.025 Uiso 1 1 calc R
C4 C 0.9732(7) 0.1213(4) 0.5621(3) 0.0193(15) Uani 1 1 d .
H4 H 1.0206 0.0805 0.5701 0.026 Uiso 1 1 calc R
C5 C 0.8590(6) 0.1230(4) 0.5794(3) 0.0166(14) Uani 1 1 d .
H5 H 0.8299 0.0820 0.5983 0.022 Uiso 1 1 calc R
C6 C 0.7856(6) 0.1836(4) 0.5696(3) 0.0145(13) Uani 1 1 d .
C7 C 0.6619(6) 0.1753(4) 0.5871(3) 0.0144(13) Uani 1 1 d .
C8 C 0.6333(7) 0.1722(4) 0.6445(3) 0.0203(16) Uani 1 1 d .
H8 H 0.6922 0.1763 0.6729 0.027 Uiso 1 1 calc R
C9 C 0.5181(7) 0.1629(4) 0.6600(3) 0.0220(16) Uani 1 1 d .
H9 H 0.5000 0.1614 0.6985 0.029 Uiso 1 1 calc R
C10 C 0.4288(7) 0.1559(4) 0.6172(3) 0.0215(16) Uani 1 1 d .
H10 H 0.3516 0.1491 0.6274 0.029 Uiso 1 1 calc R
C11 C 0.4566(6) 0.1591(4) 0.5596(3) 0.0148(14) Uani 1 1 d .
C12 C 0.5725(6) 0.1671(3) 0.5461(3) 0.0157(14) Uani 1 1 d .
H12 H 0.5913 0.1669 0.5076 0.021 Uiso 1 1 calc R
C13 C 0.3646(6) 0.1514(4) 0.5130(3) 0.0166(14) Uani 1 1 d .
C14 C 0.2964(6) 0.0874(4) 0.5117(3) 0.0205(16) Uani 1 1 d .
H14 H 0.3049 0.0536 0.5416 0.027 Uiso 1 1 calc R
C15 C 0.2163(6) 0.0727(4) 0.4673(3) 0.0202(16) Uani 1 1 d .
H15 H 0.1700 0.0304 0.4677 0.027 Uiso 1 1 calc R
C16 C 0.2068(6) 0.1224(4) 0.4224(3) 0.0204(16) Uani 1 1 d .
H16 H 0.1574 0.1118 0.3909 0.027 Uiso 1 1 calc R
C17 C 0.2699(6) 0.1876(4) 0.4236(3) 0.0177(14) Uani 1 1 d .
H17 H 0.2609 0.2209 0.3934 0.024 Uiso 1 1 calc R
C18 C 0.3467(6) 0.2041(4) 0.4693(3) 0.0133(14) Uani 1 1 d .
C19 C 0.8101(6) 0.3757(4) 0.5735(3) 0.0183(15) Uani 1 1 d .
C20 C 0.7917(7) 0.3519(5) 0.6347(3) 0.0256(17) Uani 1 1 d .
H20a H 0.7123 0.3356 0.6382 0.038 Uiso 1 1 calc R
H20b H 0.8067 0.3930 0.6600 0.038 Uiso 1 1 calc R
H20c H 0.8442 0.3121 0.6446 0.038 Uiso 1 1 calc R
C21 C 0.7354(7) 0.4436(4) 0.5591(4) 0.0251(17) Uani 1 1 d .
H21a H 0.7385 0.4540 0.5189 0.038 Uiso 1 1 calc R
H21b H 0.7648 0.4853 0.5807 0.038 Uiso 1 1 calc R
H21c H 0.6559 0.4342 0.5688 0.038 Uiso 1 1 calc R
C22 C 0.9378(7) 0.3974(5) 0.5657(4) 0.0275(18) Uani 1 1 d .
H22a H 0.9881 0.3582 0.5795 0.041 Uiso 1 1 calc R
H22b H 0.9553 0.4418 0.5869 0.041 Uiso 1 1 calc R
H22c H 0.9504 0.4058 0.5258 0.041 Uiso 1 1 calc R
C23 C 0.3347(6) 0.3361(4) 0.5007(3) 0.0167(15) Uani 1 1 d .
C24 C 0.3173(7) 0.3130(5) 0.5620(3) 0.0257(17) Uani 1 1 d .
H24a H 0.2783 0.3519 0.5818 0.038 Uiso 1 1 calc R
H24b H 0.3919 0.3035 0.5807 0.038 Uiso 1 1 calc R
H24c H 0.2704 0.2689 0.5625 0.038 Uiso 1 1 calc R
C25 C 0.2179(6) 0.3508(4) 0.4698(4) 0.0235(17) Uani 1 1 d .
H25a H 0.1709 0.3068 0.4701 0.035 Uiso 1 1 calc R
H25b H 0.2308 0.3649 0.4309 0.035 Uiso 1 1 calc R
H25c H 0.1781 0.3901 0.4888 0.035 Uiso 1 1 calc R
C26 C 0.4094(6) 0.4062(4) 0.5012(3) 0.0163(14) Uani 1 1 d .
H26a H 0.3697 0.4449 0.5209 0.024 Uiso 1 1 calc R
H26b H 0.4218 0.4215 0.4625 0.024 Uiso 1 1 calc R
H26c H 0.4834 0.3964 0.5203 0.024 Uiso 1 1 calc R
C27 C 0.5786(6) 0.4387(4) 0.3238(3) 0.0145(14) Uani 1 1 d .
C28 C 0.5425(7) 0.5104(4) 0.3378(3) 0.0203(16) Uani 1 1 d .
H28 H 0.5677 0.5316 0.3724 0.027 Uiso 1 1 calc R
C29 C 0.4697(7) 0.5496(5) 0.3004(4) 0.0250(17) Uani 1 1 d .
H29 H 0.4473 0.5974 0.3101 0.033 Uiso 1 1 calc R
C30 C 0.4297(6) 0.5199(4) 0.2495(4) 0.0242(17) Uani 1 1 d .
H30 H 0.3818 0.5473 0.2244 0.032 Uiso 1 1 calc R
C31 C 0.4618(6) 0.4481(4) 0.2360(3) 0.0199(15) Uani 1 1 d .
H31 H 0.4335 0.4274 0.2018 0.027 Uiso 1 1 calc R
C32 C 0.5366(6) 0.4055(4) 0.2729(3) 0.0164(14) Uani 1 1 d .
C33 C 0.5586(6) 0.3285(4) 0.2545(3) 0.0148(14) Uani 1 1 d .
C34 C 0.5944(6) 0.3135(5) 0.1992(3) 0.0195(15) Uani 1 1 d .
H34 H 0.6114 0.3527 0.1750 0.026 Uiso 1 1 calc R
C35 C 0.6050(7) 0.2418(5) 0.1796(3) 0.0231(17) Uani 1 1 d .
H35 H 0.6294 0.2328 0.1426 0.031 Uiso 1 1 calc R
C36 C 0.5790(6) 0.1829(5) 0.2154(3) 0.0193(14) Uani 1 1 d .
H36 H 0.5846 0.1345 0.2021 0.026 Uiso 1 1 calc R
C37 C 0.5447(6) 0.1962(4) 0.2712(3) 0.0153(14) Uani 1 1 d .
C38 C 0.5347(6) 0.2684(4) 0.2902(3) 0.0149(14) Uani 1 1 d .
H38 H 0.5118 0.2772 0.3274 0.020 Uiso 1 1 calc R
C39 C 0.5100(6) 0.1336(4) 0.3099(3) 0.0151(14) Uani 1 1 d .
C40 C 0.4141(6) 0.0884(4) 0.2951(3) 0.0182(15) Uani 1 1 d .
H40 H 0.3722 0.0962 0.2608 0.024 Uiso 1 1 calc R
C41 C 0.3818(7) 0.0323(4) 0.3313(3) 0.0220(16) Uani 1 1 d .
H41 H 0.3197 0.0014 0.3206 0.029 Uiso 1 1 calc R
C42 C 0.4406(7) 0.0214(4) 0.3832(3) 0.0207(16) Uani 1 1 d .
H42 H 0.4159 -0.0152 0.4080 0.028 Uiso 1 1 calc R
C43 C 0.5367(6) 0.0651(4) 0.3985(3) 0.0181(15) Uani 1 1 d .
H43 H 0.5767 0.0581 0.4336 0.024 Uiso 1 1 calc R
C44 C 0.5723(6) 0.1194(4) 0.3607(3) 0.0169(15) Uani 1 1 d .
C45 C 0.7885(6) 0.4153(4) 0.3488(3) 0.0168(14) Uani 1 1 d .
C46 C 0.8127(6) 0.3866(4) 0.2895(3) 0.0202(16) Uani 1 1 d .
H46a H 0.7900 0.3355 0.2867 0.030 Uiso 1 1 calc R
H46b H 0.8948 0.3911 0.2828 0.030 Uiso 1 1 calc R
H46c H 0.7688 0.4150 0.2614 0.030 Uiso 1 1 calc R
C47 C 0.8167(7) 0.4980(4) 0.3516(4) 0.0220(16) Uani 1 1 d .
H47a H 0.8979 0.5054 0.3441 0.033 Uiso 1 1 calc R
H47b H 0.8009 0.5165 0.3891 0.033 Uiso 1 1 calc R
H47c H 0.7692 0.5239 0.3234 0.033 Uiso 1 1 calc R
C48 C 0.8644(6) 0.3745(4) 0.3935(3) 0.0209(16) Uani 1 1 d .
H48a H 0.8446 0.3228 0.3929 0.031 Uiso 1 1 calc R
H48b H 0.8511 0.3945 0.4308 0.031 Uiso 1 1 calc R
H48c H 0.9454 0.3804 0.3849 0.031 Uiso 1 1 calc R
C49 C 0.7964(6) 0.1173(4) 0.3570(3) 0.0191(15) Uani 1 1 d .
C50 C 0.8547(7) 0.0895(5) 0.4118(4) 0.031(2) Uani 1 1 d .
H50a H 0.9314 0.0713 0.4041 0.047 Uiso 1 1 calc R
H50b H 0.8088 0.0503 0.4273 0.047 Uiso 1 1 calc R
H50c H 0.8611 0.1293 0.4390 0.047 Uiso 1 1 calc R
C51 C 0.7699(8) 0.0523(6) 0.3171(4) 0.039(2) Uani 1 1 d .
H51a H 0.7287 0.0698 0.2831 0.058 Uiso 1 1 calc R
H51b H 0.7223 0.0169 0.3361 0.058 Uiso 1 1 calc R
H51c H 0.8418 0.0294 0.3067 0.058 Uiso 1 1 calc R
C52 C 0.8688(9) 0.1732(5) 0.3269(5) 0.045(3) Uani 1 1 d .
H52a H 0.8227 0.1955 0.2963 0.067 Uiso 1 1 calc R
H52b H 0.9357 0.1493 0.3115 0.067 Uiso 1 1 calc R
H52c H 0.8945 0.2108 0.3536 0.067 Uiso 1 1 calc R
C53 C 0.2462(7) 0.3400(5) 0.3027(4) 0.032(2) Uani 1 1 d .
H53a H 0.2926 0.3329 0.3379 0.042 Uiso 1 1 calc R
H53b H 0.2994 0.3430 0.2714 0.042 Uiso 1 1 calc R
Cl1 Cl 0.1670(2) 0.42332(15) 0.30688(11) 0.0421(6) Uani 1 1 d .
Cl2 Cl 0.1518(2) 0.26366(16) 0.29188(11) 0.0534(8) Uani 1 1 d .

loop_
_atom_site_aniso_label
_atom_site_aniso_U_11
_atom_site_aniso_U_22
_atom_site_aniso_U_33
_atom_site_aniso_U_23
_atom_site_aniso_U_13
_atom_site_aniso_U_12
Tb1 0.01163(15) 0.01336(15) 0.01675(16) 0.00138(15) 0.00179(11) -0.00081(14)
O1 0.015(2) 0.012(2) 0.021(3) -0.002(2) 0.0049(19) -0.0076(19)
O2 0.016(2) 0.014(2) 0.013(2) -0.0003(18) 0.0025(19) -0.0012(18)
O3 0.019(3) 0.019(3) 0.013(2) -0.003(2) 0.005(2) -0.005(2)
O4 0.022(3) 0.016(3) 0.025(3) -0.005(2) 0.000(2) 0.002(2)
N1 0.007(2) 0.012(3) 0.023(3) -0.001(3) 0.001(2) 0.004(2)
N2 0.013(3) 0.012(3) 0.011(3) 0.002(2) 0.003(2) -0.001(2)
N3 0.015(3) 0.014(3) 0.011(3) 0.002(2) 0.002(2) -0.001(2)
N4 0.015(3) 0.021(3) 0.019(3) -0.006(3) 0.005(2) 0.000(2)
C1 0.016(3) 0.014(3) 0.016(4) -0.002(3) -0.003(3) 0.001(3)
C2 0.017(4) 0.018(4) 0.022(4) -0.001(3) 0.003(3) -0.004(3)
C3 0.011(3) 0.024(4) 0.022(4) -0.010(3) 0.001(3) 0.001(3)
C4 0.020(4) 0.017(4) 0.020(4) -0.002(3) -0.005(3) 0.005(3)
C5 0.017(3) 0.010(3) 0.021(4) 0.000(3) -0.003(3) 0.001(3)
C6 0.014(3) 0.016(3) 0.013(3) -0.005(3) -0.002(2) 0.001(3)
C7 0.019(3) 0.008(3) 0.016(3) 0.003(3) 0.001(3) -0.001(3)
C8 0.025(4) 0.020(4) 0.015(4) 0.003(3) 0.000(3) -0.001(3)
C9 0.030(4) 0.019(4) 0.017(4) 0.004(3) 0.007(3) -0.002(3)
C10 0.019(4) 0.020(4) 0.026(4) 0.007(3) 0.007(3) -0.002(3)
C11 0.017(3) 0.008(3) 0.020(4) 0.005(3) 0.003(3) -0.002(3)
C12 0.022(4) 0.007(3) 0.019(4) 0.004(3) 0.002(3) 0.000(3)
C13 0.016(3) 0.017(3) 0.017(4) 0.002(3) 0.002(3) 0.003(3)
C14 0.017(4) 0.018(4) 0.027(4) 0.006(3) 0.006(3) 0.002(3)
C15 0.017(4) 0.012(3) 0.031(4) -0.004(3) 0.003(3) -0.003(3)
C16 0.015(3) 0.021(4) 0.026(4) -0.012(3) -0.001(3) -0.003(3)
C17 0.015(3) 0.019(3) 0.019(3) 0.003(3) 0.002(3) -0.002(3)
C18 0.011(3) 0.007(3) 0.022(4) -0.002(3) 0.006(3) 0.001(2)
C19 0.018(4) 0.015(3) 0.022(4) -0.003(3) -0.002(3) 0.003(3)
C20 0.026(4) 0.031(4) 0.019(4) -0.009(3) -0.006(3) 0.003(3)
C21 0.029(4) 0.014(4) 0.032(5) -0.004(3) -0.006(3) 0.003(3)
C22 0.025(4) 0.022(4) 0.034(5) -0.004(3) -0.008(3) -0.006(3)
C23 0.016(3) 0.016(3) 0.019(4) 0.000(3) 0.006(3) 0.003(3)
C24 0.036(4) 0.019(4) 0.022(4) 0.002(3) 0.013(3) 0.008(4)
C25 0.012(3) 0.019(4) 0.040(5) -0.003(3) 0.007(3) 0.000(3)
C26 0.011(3) 0.010(3) 0.029(4) -0.002(3) 0.004(3) 0.001(3)
C27 0.011(3) 0.017(3) 0.016(3) 0.004(3) 0.003(3) -0.002(3)
C28 0.021(4) 0.018(4) 0.022(4) -0.002(3) 0.004(3) 0.000(3)
C29 0.020(4) 0.021(4) 0.035(5) 0.003(3) 0.006(3) 0.008(3)
C30 0.014(4) 0.022(4) 0.037(5) 0.009(3) 0.000(3) 0.002(3)
C31 0.013(3) 0.025(4) 0.022(4) 0.007(3) -0.003(3) -0.006(3)
C32 0.017(3) 0.017(4) 0.015(4) 0.005(3) 0.005(3) -0.003(3)
C33 0.006(3) 0.023(4) 0.015(3) 0.003(3) 0.000(2) -0.005(3)
C34 0.019(3) 0.024(4) 0.016(3) 0.001(3) 0.003(3) -0.006(3)
C35 0.024(4) 0.031(4) 0.015(4) -0.008(3) 0.007(3) -0.005(3)
C36 0.017(3) 0.024(4) 0.017(3) -0.007(3) 0.003(3) -0.001(3)
C37 0.011(3) 0.016(4) 0.018(4) -0.001(3) -0.003(3) -0.001(3)
C38 0.011(3) 0.018(4) 0.016(3) 0.000(3) 0.003(3) 0.001(3)
C39 0.013(3) 0.013(3) 0.020(4) -0.004(3) 0.003(3) 0.002(3)
C40 0.019(4) 0.018(4) 0.018(4) -0.005(3) -0.002(3) 0.001(3)
C41 0.024(4) 0.011(3) 0.030(4) -0.005(3) -0.001(3) 0.000(3)
C42 0.027(4) 0.010(3) 0.026(4) 0.003(3) 0.007(3) 0.003(3)
C43 0.021(4) 0.016(3) 0.017(4) 0.000(3) 0.000(3) 0.007(3)
C44 0.016(3) 0.014(3) 0.020(4) -0.006(3) 0.003(3) 0.000(3)
C45 0.014(3) 0.020(4) 0.017(4) 0.000(3) 0.005(3) -0.005(3)
C46 0.013(3) 0.027(4) 0.021(4) -0.003(3) 0.006(3) -0.004(3)
C47 0.020(4) 0.018(4) 0.028(4) -0.001(3) 0.003(3) -0.006(3)
C48 0.016(4) 0.024(4) 0.023(4) -0.001(3) 0.003(3) 0.000(3)
C49 0.016(4) 0.018(4) 0.024(4) -0.002(3) 0.007(3) 0.002(3)
C50 0.024(4) 0.029(5) 0.040(5) -0.001(4) -0.005(4) 0.009(3)
C51 0.027(5) 0.044(6) 0.046(6) -0.024(5) 0.004(4) 0.009(4)
C52 0.043(6) 0.030(5) 0.063(7) 0.007(5) 0.038(5) 0.007(4)
C53 0.023(4) 0.045(5) 0.027(4) 0.009(4) -0.005(3) -0.010(4)
Cl1 0.0291(11) 0.0561(15) 0.0409(13) 0.0126(12) -0.0012(10) 0.0037(10)
Cl2 0.0550(16) 0.0604(17) 0.0429(15) 0.0260(13) -0.0240(12) -0.0315(14)

loop_
_atom_type_symbol
_atom_type_description
_atom_type_scat_dispersion_real
_atom_type_scat_dispersion_imag
_atom_type_scat_source
C C 0.0033 0.0016 'International Tables Vol C Tables 4.2.6.8 and 6.1.1.4'
H H 0.0000 0.0000 'International Tables Vol C Tables 4.2.6.8 and 6.1.1.4'
N N 0.0061 0.0033 'International Tables Vol C Tables 4.2.6.8 and 6.1.1.4'
O O 0.0106 0.0060 'International Tables Vol C Tables 4.2.6.8 and 6.1.1.4'
Cl Cl 0.1484 0.1585 'International Tables Vol C Tables 4.2.6.8 and 6.1.1.4'
Tb Tb -0.1723 4.1537 'International Tables Vol C Tables 4.2.6.8 and 6.1.1.4'

loop_
_geom_angle_atom_site_label_1
_geom_angle_atom_site_label_2
_geom_angle_atom_site_label_3
_geom_angle
O1 Tb1 O3 107.88(18)
O1 Tb1 O2 120.18(17)
O3 Tb1 O2 102.89(18)
O1 Tb1 O4 104.68(19)
O3 Tb1 O4 123.77(19)
O2 Tb1 O4 98.49(18)
O1 Tb1 N2 85.29(18)
O3 Tb1 N2 122.36(19)
O2 Tb1 N2 35.25(17)
O4 Tb1 N2 104.69(18)
O1 Tb1 N3 137.35(18)
O3 Tb1 N3 33.99(18)
O2 Tb1 N3 93.74(18)
O4 Tb1 N3 93.90(18)
N2 Tb1 N3 126.94(18)
O1 Tb1 N1 32.37(16)
O3 Tb1 N1 93.99(19)
O2 Tb1 N1 152.28(17)
O4 Tb1 N1 89.89(18)
N2 Tb1 N1 117.06(18)
N3 Tb1 N1 112.10(18)
N1 O1 Tb1 95.2(3)
N2 O2 Tb1 83.0(3)
N3 O3 Tb1 88.7(3)
N4 O4 Tb1 149.9(5)
C1 N1 O1 111.8(5)
C1 N1 C19 113.0(5)
O1 N1 C19 106.6(5)
C1 N1 Tb1 116.2(4)
O1 N1 Tb1 52.4(3)
C19 N1 Tb1 130.7(4)
O2 N2 C18 108.8(5)
O2 N2 C23 108.7(5)
C18 N2 C23 112.6(5)
O2 N2 Tb1 61.7(3)
C18 N2 Tb1 132.8(4)
C23 N2 Tb1 114.0(4)
O3 N3 C27 108.2(5)
O3 N3 C45 107.5(5)
C27 N3 C45 112.6(5)
O3 N3 Tb1 57.3(3)
C27 N3 Tb1 125.5(4)
C45 N3 Tb1 121.8(4)
O4 N4 C44 119.7(6)
O4 N4 C49 117.6(6)
C44 N4 C49 121.4(6)
C2 C1 C6 118.2(7)
C2 C1 N1 116.2(6)
C6 C1 N1 125.7(6)
C3 C2 C1 122.2(7)
C2 C3 C4 119.9(7)
C5 C4 C3 118.8(7)
C4 C5 C6 122.7(7)
C5 C6 C1 118.1(6)
C5 C6 C7 116.5(7)
C1 C6 C7 125.3(6)
C12 C7 C8 118.0(7)
C12 C7 C6 120.3(6)
C8 C7 C6 121.6(6)
C9 C8 C7 120.9(7)
C8 C9 C10 119.8(7)
C11 C10 C9 119.7(7)
C12 C11 C10 118.7(7)
C12 C11 C13 119.9(6)
C10 C11 C13 121.4(6)
C11 C12 C7 122.9(7)
C14 C13 C18 118.6(7)
C14 C13 C11 118.2(6)
C18 C13 C11 123.2(6)
C15 C14 C13 122.0(7)
C16 C15 C14 118.4(7)
C17 C16 C15 120.8(7)
C16 C17 C18 120.9(7)
C17 C18 C13 118.9(6)
C17 C18 N2 119.2(6)
C13 C18 N2 121.9(6)
C20 C19 N1 110.8(6)
C20 C19 C21 109.9(6)
N1 C19 C21 106.7(6)
C20 C19 C22 110.6(6)
N1 C19 C22 111.4(6)
C21 C19 C22 107.3(6)
C24 C23 C25 110.7(6)
C24 C23 C26 108.4(6)
C25 C23 C26 109.9(6)
C24 C23 N2 109.0(6)
C25 C23 N2 112.3(6)
C26 C23 N2 106.4(5)
C32 C27 C28 119.9(7)
C32 C27 N3 121.6(6)
C28 C27 N3 118.5(6)
C29 C28 C27 120.2(7)
C30 C29 C28 121.5(8)
C29 C30 C31 118.8(7)
C30 C31 C32 121.9(7)
C27 C32 C31 117.6(7)
C27 C32 C33 126.3(7)
C31 C32 C33 116.1(7)
C34 C33 C38 118.0(7)
C34 C33 C32 120.6(6)
C38 C33 C32 121.1(6)
C35 C34 C33 121.4(7)
C34 C35 C36 119.7(7)
C35 C36 C37 120.2(7)
C38 C37 C36 119.5(7)
C38 C37 C39 119.1(6)
C36 C37 C39 121.3(6)
C37 C38 C33 121.2(7)
C44 C39 C40 118.5(7)
C44 C39 C37 120.9(6)
C40 C39 C37 120.6(6)
C41 C40 C39 120.1(7)
C42 C41 C40 120.7(7)
C41 C42 C43 120.1(7)
C42 C43 C44 118.9(7)
C39 C44 C43 121.4(7)
C39 C44 N4 120.6(7)
C43 C44 N4 117.5(7)
C46 C45 C48 109.9(6)
C46 C45 N3 110.2(6)
C48 C45 N3 107.1(6)
C46 C45 C47 109.2(6)
C48 C45 C47 109.2(6)
N3 C45 C47 111.1(6)
C52 C49 N4 107.9(6)
C52 C49 C50 112.8(8)
N4 C49 C50 107.3(6)
C52 C49 C51 109.5(7)
N4 C49 C51 109.6(6)
C50 C49 C51 109.7(7)
Cl1 C53 Cl2 111.3(5)

loop_
_geom_bond_atom_site_label_1
_geom_bond_atom_site_label_2
_geom_bond_distance
Tb1 O1 2.147(5)
Tb1 O3 2.167(5)
Tb1 O2 2.202(5)
Tb1 O4 2.353(5)
Tb1 N2 2.481(5)
Tb1 N3 2.575(6)
Tb1 N1 2.698(6)
O1 N1 1.450(7)
O2 N2 1.443(7)
O3 N3 1.440(7)
O4 N4 1.287(8)
N1 C1 1.442(9)
N1 C19 1.520(9)
N2 C18 1.466(8)
N2 C23 1.537(9)
N3 C27 1.459(9)
N3 C45 1.528(9)
N4 C44 1.440(9)
N4 C49 1.504(9)
C1 C2 1.399(10)
C1 C6 1.414(10)
C2 C3 1.368(11)
C3 C4 1.385(11)
C4 C5 1.381(10)
C5 C6 1.392(10)
C6 C7 1.494(9)
C7 C12 1.382(10)
C7 C8 1.393(10)
C8 C9 1.389(11)
C9 C10 1.407(11)
C10 C11 1.394(10)
C11 C12 1.382(10)
C11 C13 1.492(10)
C13 C14 1.394(10)
C13 C18 1.406(10)
C14 C15 1.384(11)
C15 C16 1.381(11)
C16 C17 1.381(10)
C17 C18 1.389(10)
C19 C20 1.513(11)
C19 C21 1.524(10)
C19 C22 1.529(11)
C23 C24 1.511(10)
C23 C25 1.519(10)
C23 C26 1.527(9)
C27 C32 1.400(10)
C27 C28 1.401(10)
C28 C29 1.379(11)
C29 C30 1.369(12)
C30 C31 1.386(11)
C31 C32 1.418(10)
C32 C33 1.479(10)
C33 C34 1.396(10)
C33 C38 1.403(10)
C34 C35 1.381(11)
C35 C36 1.392(11)
C36 C37 1.394(10)
C37 C38 1.384(10)
C37 C39 1.511(10)
C39 C44 1.384(10)
C39 C40 1.400(10)
C40 C41 1.379(11)
C41 C42 1.377(11)
C42 C43 1.389(11)
C43 C44 1.391(10)
C45 C46 1.514(10)
C45 C48 1.522(10)
C45 C47 1.528(10)
C49 C52 1.497(11)
C49 C50 1.508(11)
C49 C51 1.522(11)
C53 Cl1 1.761(10)
C53 Cl2 1.764(9)
